data_4072748
loop_
_publ_author_name
'Becker, Eva'
'Stingl, Verena'
'Dazinger, Georg'
'Mereiter, Kurt'
'Kirchner, Karl'

_publ_section_title
;
 Migratory Insertion of Acetylene in N-Heterocyclic Carbene Complexes of
 Ruthenium:&#x00A0; Formation of (Ruthenocenylmethyl)imidazolium Salts
;
_journal_issue 6
_journal_name_full Organometallics
_journal_page_first 1531
_journal_paper_doi 10.1021/om060990i
_journal_volume 26
_journal_year 2007
_chemical_formula_moiety 'C38 H47 N2 Ru, F6 P'
_chemical_formula_sum 'C38 H47 F6 N2 P Ru'
_chemical_formula_weight 777.82
_chemical_name_common '[RuCp(eta5-C5H4-CH2-IPri)]PF6, compound 3a'
_chemical_name_systematic
; 
 ? 
;
_space_group_IT_number 2
_symmetry_cell_setting triclinic
_symmetry_space_group_name_Hall '-P 1'
_symmetry_space_group_name_H-M 'P -1'
_atom_sites_solution_hydrogens geom
_atom_sites_solution_primary direct
_atom_sites_solution_secondary difmap
_audit_creation_method SHELXL-97
_cell_angle_alpha 87.331(3)
_cell_angle_beta 74.758(2)
_cell_angle_gamma 75.109(2)
_cell_formula_units_Z 2
_cell_length_a 10.3126(9)
_cell_length_b 10.9150(10)
_cell_length_c 16.9277(15)
_cell_measurement_reflns_used 3912
_cell_measurement_temperature 100(2)
_cell_measurement_theta_max 29.96
_cell_measurement_theta_min 2.32
_cell_volume 1776.2(3)
_computing_cell_refinement 'Bruker SAINT'
_computing_data_collection 'Bruker SMART'
_computing_data_reduction 'Bruker SAINT, SADABS, XPREP'
_computing_molecular_graphics 'Bruker SHELXTL'
_computing_publication_material 'Bruker SHELXTL'
_computing_structure_refinement 'SHELXL-97 (Sheldrick, 1997)'
_computing_structure_solution 'SHELXS-97 (Sheldrick, 1997)'
_diffrn_ambient_temperature 100(2)
_diffrn_measured_fraction_theta_full 0.968
_diffrn_measured_fraction_theta_max 0.968
_diffrn_measurement_device_type 'CCD area detector'
_diffrn_measurement_method 'phi and omega scans'
_diffrn_radiation_monochromator graphite
_diffrn_radiation_source 'fine-focus sealed tube'
_diffrn_radiation_type MoK\a
_diffrn_radiation_wavelength 0.71073
_diffrn_reflns_av_R_equivalents 0.0196
_diffrn_reflns_av_sigmaI/netI 0.0353
_diffrn_reflns_limit_h_max 14
_diffrn_reflns_limit_h_min -14
_diffrn_reflns_limit_k_max 15
_diffrn_reflns_limit_k_min -15
_diffrn_reflns_limit_l_max 23
_diffrn_reflns_limit_l_min -23
_diffrn_reflns_number 26177
_diffrn_reflns_theta_full 29.99
_diffrn_reflns_theta_max 29.99
_diffrn_reflns_theta_min 2.53
_diffrn_standards_decay_% 0
_exptl_absorpt_coefficient_mu 0.548
_exptl_absorpt_correction_T_max 0.88
_exptl_absorpt_correction_T_min 0.72
_exptl_absorpt_correction_type multi-scan
_exptl_absorpt_process_details 'program SADABS V2.10'
_exptl_crystal_colour colorless
_exptl_crystal_density_diffrn 1.454
_exptl_crystal_density_method 'not measured'
_exptl_crystal_description block
_exptl_crystal_F_000 804
_exptl_crystal_size_max 0.42
_exptl_crystal_size_mid 0.34
_exptl_crystal_size_min 0.22
_refine_diff_density_max 0.631
_refine_diff_density_min -0.650
_refine_diff_density_rms 0.076
_refine_ls_extinction_method none
_refine_ls_goodness_of_fit_ref 1.035
_refine_ls_hydrogen_treatment constr
_refine_ls_matrix_type full
_refine_ls_number_parameters 433
_refine_ls_number_reflns 10035
_refine_ls_number_restraints 200
_refine_ls_restrained_S_all 1.026
_refine_ls_R_factor_all 0.0363
_refine_ls_R_factor_gt 0.0316
_refine_ls_shift/su_max 0.001
_refine_ls_shift/su_mean 0.000
_refine_ls_structure_factor_coef Fsqd
_refine_ls_weighting_details 'calc w=1/[\s^2^(Fo^2^)+(0.0407P)^2^+0.8097P] where P=(Fo^2^+2Fc^2^)/3'
_refine_ls_weighting_scheme calc
_refine_ls_wR_factor_gt 0.0781
_refine_ls_wR_factor_ref 0.0810
_reflns_number_gt 9104
_reflns_number_total 10035
_reflns_threshold_expression >2sigma(I)
_cod_data_source_file om060990isi20061026_103412.cif
_cod_data_source_block 3a-1137
_cod_depositor_comments
;
The following automatic conversions were performed:

'_symmetry_cell_setting' value 'Triclinic' changed to 'triclinic'
according to /home/saulius/struct/CIF-dictionaries/cif_core.dic
dictionary named 'cif_core.dic' version 2.4.1 from 2010-06-29.

Automatic conversion script
Id: cif_fix_values 1715 2011-07-08 13:25:40Z adriana 
;
_cod_original_sg_symbol_Hall '-P 1 '
_cod_original_sg_symbol_H-M P-1
_cod_database_code 4072748

loop_
_symmetry_equiv_pos_as_xyz
'x, y, z'
'-x, -y, -z'

loop_
_atom_site_label
_atom_site_type_symbol
_atom_site_fract_x
_atom_site_fract_y
_atom_site_fract_z
_atom_site_U_iso_or_equiv
_atom_site_adp_type
_atom_site_occupancy
_atom_site_symmetry_multiplicity
_atom_site_calc_flag
_atom_site_refinement_flags
Ru Ru 0.454204(13) 0.325167(11) 0.322591(8) 0.01551(4) Uani 1 1 d U
N1 N 0.15521(14) 0.80293(12) 0.30316(8) 0.0142(2) Uani 1 1 d U
N2 N 0.27191(14) 0.79169(12) 0.17588(8) 0.0160(2) Uani 1 1 d U
C1 C 0.4222(2) 0.18803(16) 0.24366(11) 0.0240(3) Uani 1 1 d U
H1 H 0.3689 0.2105 0.2047 0.029 Uiso 1 1 calc R
C2 C 0.37134(19) 0.15849(15) 0.32703(11) 0.0225(3) Uani 1 1 d U
H2 H 0.2781 0.1576 0.3534 0.027 Uiso 1 1 calc R
C3 C 0.48507(19) 0.13039(15) 0.36420(11) 0.0234(3) Uani 1 1 d U
H3 H 0.4808 0.1076 0.4195 0.028 Uiso 1 1 calc R
C4 C 0.60655(19) 0.14287(15) 0.30293(12) 0.0245(3) Uani 1 1 d U
H4 H 0.6971 0.1299 0.3105 0.029 Uiso 1 1 calc R
C5 C 0.56783(19) 0.17792(16) 0.22894(11) 0.0249(3) Uani 1 1 d U
H5 H 0.6282 0.1922 0.1783 0.030 Uiso 1 1 calc R
C6 C 0.36224(17) 0.52547(14) 0.30342(10) 0.0166(3) Uani 1 1 d U
C7 C 0.30616(17) 0.49444(14) 0.38649(10) 0.0176(3) Uani 1 1 d U
H7 H 0.2110 0.4997 0.4119 0.021 Uiso 1 1 calc R
C8 C 0.41784(19) 0.45430(15) 0.42433(10) 0.0210(3) Uani 1 1 d U
H8 H 0.4102 0.4283 0.4793 0.025 Uiso 1 1 calc R
C9 C 0.54360(18) 0.46014(15) 0.36480(11) 0.0217(3) Uani 1 1 d U
H9 H 0.6340 0.4385 0.3735 0.026 Uiso 1 1 calc R
C10 C 0.50970(17) 0.50396(15) 0.29030(11) 0.0201(3) Uani 1 1 d U
H10 H 0.5735 0.5167 0.2407 0.024 Uiso 1 1 calc R
C11 C 0.27863(18) 0.57912(14) 0.24347(10) 0.0178(3) Uani 1 1 d U
H11A H 0.3335 0.5463 0.1879 0.021 Uiso 1 1 calc R
H11B H 0.1934 0.5480 0.2569 0.021 Uiso 1 1 calc R
C12 C 0.23725(16) 0.72132(14) 0.24199(9) 0.0142(3) Uani 1 1 d U
C13 C 0.13848(17) 0.92580(14) 0.27518(10) 0.0172(3) Uani 1 1 d U
H13 H 0.0860 1.0009 0.3061 0.021 Uiso 1 1 calc R
C14 C 0.21093(17) 0.91896(15) 0.19549(10) 0.0183(3) Uani 1 1 d U
H14 H 0.2185 0.9881 0.1599 0.022 Uiso 1 1 calc R
C15 C 0.09245(16) 0.76877(13) 0.38563(9) 0.0139(3) Uani 1 1 d U
C16 C 0.15052(16) 0.78881(14) 0.44829(9) 0.0156(3) Uani 1 1 d U
C17 C 0.09435(17) 0.74650(15) 0.52605(9) 0.0180(3) Uani 1 1 d U
H17 H 0.1327 0.7559 0.5700 0.022 Uiso 1 1 calc R
C18 C -0.01606(18) 0.69130(15) 0.53990(10) 0.0198(3) Uani 1 1 d U
H18 H -0.0511 0.6611 0.5927 0.024 Uiso 1 1 calc R
C19 C -0.07624(17) 0.67964(15) 0.47695(10) 0.0189(3) Uani 1 1 d U
H19 H -0.1544 0.6447 0.4880 0.023 Uiso 1 1 calc R
C20 C -0.02359(16) 0.71850(14) 0.39771(9) 0.0153(3) Uani 1 1 d U
C21 C 0.26407(17) 0.85921(15) 0.43653(10) 0.0180(3) Uani 1 1 d U
H21 H 0.2848 0.8889 0.3789 0.022 Uiso 1 1 calc R
C22 C 0.3983(2) 0.77577(19) 0.45206(16) 0.0368(5) Uani 1 1 d U
H22A H 0.4331 0.7022 0.4143 0.055 Uiso 1 1 calc R
H22B H 0.3799 0.7468 0.5086 0.055 Uiso 1 1 calc R
H22C H 0.4681 0.8248 0.4432 0.055 Uiso 1 1 calc R
C23 C 0.2125(2) 0.97487(17) 0.49428(13) 0.0303(4) Uani 1 1 d U
H23A H 0.1277 1.0299 0.4837 0.045 Uiso 1 1 calc R
H23B H 0.2842 1.0218 0.4851 0.045 Uiso 1 1 calc R
H23C H 0.1926 0.9472 0.5511 0.045 Uiso 1 1 calc R
C24 C -0.09381(17) 0.71233(15) 0.32984(10) 0.0182(3) Uani 1 1 d U
H24 H -0.0193 0.6844 0.2782 0.022 Uiso 1 1 calc R
C25 C -0.18453(19) 0.61801(17) 0.34614(12) 0.0253(3) Uani 1 1 d U
H25A H -0.1279 0.5334 0.3536 0.038 Uiso 1 1 calc R
H25B H -0.2236 0.6157 0.2995 0.038 Uiso 1 1 calc R
H25C H -0.2602 0.6446 0.3958 0.038 Uiso 1 1 calc R
C26 C -0.1814(2) 0.84418(17) 0.31616(12) 0.0264(4) Uani 1 1 d U
H26A H -0.2260 0.8388 0.2724 0.040 Uiso 1 1 calc R
H26B H -0.1213 0.9025 0.3004 0.040 Uiso 1 1 calc R
H26C H -0.2527 0.8755 0.3668 0.040 Uiso 1 1 calc R
C27 C 0.34838(17) 0.74257(15) 0.09401(9) 0.0165(3) Uani 1 1 d U
C28 C 0.48938(18) 0.74107(16) 0.06691(10) 0.0212(3) Uani 1 1 d U
C29 C 0.55808(19) 0.69712(17) -0.01336(11) 0.0246(3) Uani 1 1 d U
H29 H 0.6535 0.6953 -0.0345 0.030 Uiso 1 1 calc R
C30 C 0.4886(2) 0.65644(17) -0.06203(10) 0.0244(3) Uani 1 1 d U
H30 H 0.5372 0.6263 -0.1162 0.029 Uiso 1 1 calc R
C31 C 0.3495(2) 0.65869(17) -0.03353(10) 0.0239(3) Uani 1 1 d U
H31 H 0.3039 0.6299 -0.0682 0.029 Uiso 1 1 calc R
C32 C 0.27507(18) 0.70295(16) 0.04588(10) 0.0195(3) Uani 1 1 d U
C33 C 0.5657(2) 0.7879(2) 0.11960(12) 0.0315(4) Uani 1 1 d U
H33 H 0.5082 0.7952 0.1776 0.038 Uiso 1 1 calc R
C34 C 0.7071(2) 0.6949(2) 0.11563(13) 0.0350(4) Uani 1 1 d U
H34A H 0.6932 0.6122 0.1354 0.052 Uiso 1 1 calc R
H34B H 0.7542 0.7274 0.1501 0.052 Uiso 1 1 calc R
H34C H 0.7642 0.6856 0.0589 0.052 Uiso 1 1 calc R
C35 C 0.5861(3) 0.9188(2) 0.09261(19) 0.0511(6) Uani 1 1 d U
H35A H 0.6345 0.9483 0.1277 0.077 Uiso 1 1 calc R
H35B H 0.4953 0.9786 0.0973 0.077 Uiso 1 1 calc R
H35C H 0.6415 0.9134 0.0356 0.077 Uiso 1 1 calc R
C36 C 0.12079(19) 0.71118(18) 0.07514(11) 0.0241(3) Uani 1 1 d U
H36 H 0.0924 0.7230 0.1361 0.029 Uiso 1 1 calc R
C37 C 0.0880(2) 0.5887(2) 0.05469(14) 0.0328(4) Uani 1 1 d U
H37A H 0.1423 0.5165 0.0786 0.049 Uiso 1 1 calc R
H37B H 0.1121 0.5764 -0.0049 0.049 Uiso 1 1 calc R
H37C H -0.0113 0.5950 0.0774 0.049 Uiso 1 1 calc R
C38 C 0.0396(2) 0.8271(2) 0.03899(15) 0.0353(4) Uani 1 1 d U
H38A H 0.0639 0.9031 0.0527 0.053 Uiso 1 1 calc R
H38B H -0.0603 0.8364 0.0617 0.053 Uiso 1 1 calc R
H38C H 0.0629 0.8164 -0.0207 0.053 Uiso 1 1 calc R
P P -0.00237(5) 0.28415(4) 0.20606(3) 0.02109(9) Uani 1 1 d U
F1 F -0.05208(14) 0.16233(12) 0.19076(8) 0.0376(3) Uani 1 1 d U
F2 F 0.04968(14) 0.40450(11) 0.22278(8) 0.0362(3) Uani 1 1 d U
F3 F -0.12484(13) 0.31639(12) 0.28854(7) 0.0363(3) Uani 1 1 d U
F4 F 0.12113(17) 0.25002(18) 0.12513(9) 0.0626(5) Uani 1 1 d U
F5 F -0.10207(17) 0.36884(15) 0.15672(9) 0.0508(4) Uani 1 1 d U
F6 F 0.09652(14) 0.19966(11) 0.25827(10) 0.0439(3) Uani 1 1 d U

loop_
_atom_site_aniso_label
_atom_site_aniso_U_11
_atom_site_aniso_U_22
_atom_site_aniso_U_33
_atom_site_aniso_U_23
_atom_site_aniso_U_13
_atom_site_aniso_U_12
Ru 0.01583(7) 0.01187(6) 0.01840(6) 0.00080(4) -0.00485(4) -0.00242(4)
N1 0.0164(6) 0.0116(5) 0.0137(5) 0.0001(4) -0.0042(4) -0.0016(4)
N2 0.0184(6) 0.0147(6) 0.0137(5) 0.0005(4) -0.0035(5) -0.0028(5)
C1 0.0311(8) 0.0169(7) 0.0250(8) -0.0025(6) -0.0097(7) -0.0052(6)
C2 0.0243(8) 0.0146(6) 0.0293(8) 0.0003(6) -0.0060(6) -0.0068(6)
C3 0.0299(9) 0.0138(6) 0.0272(8) 0.0041(6) -0.0092(6) -0.0054(6)
C4 0.0212(7) 0.0139(6) 0.0353(9) 0.0002(6) -0.0073(6) 0.0010(5)
C5 0.0277(8) 0.0165(7) 0.0253(7) -0.0047(6) -0.0009(6) -0.0020(6)
C6 0.0188(7) 0.0111(5) 0.0191(7) 0.0006(5) -0.0057(5) -0.0017(5)
C7 0.0187(7) 0.0136(6) 0.0181(7) -0.0007(5) -0.0033(5) -0.0014(5)
C8 0.0278(8) 0.0153(7) 0.0211(7) 0.0001(5) -0.0108(6) -0.0032(6)
C9 0.0207(7) 0.0154(7) 0.0316(8) 0.0000(6) -0.0118(6) -0.0040(6)
C10 0.0198(7) 0.0134(6) 0.0260(7) 0.0016(6) -0.0042(6) -0.0045(5)
C11 0.0234(8) 0.0126(6) 0.0163(7) -0.0009(5) -0.0060(6) -0.0016(5)
C12 0.0161(7) 0.0135(6) 0.0127(6) 0.0002(5) -0.0053(5) -0.0017(5)
C13 0.0206(7) 0.0107(6) 0.0183(7) 0.0007(5) -0.0034(6) -0.0022(5)
C14 0.0223(8) 0.0137(6) 0.0172(7) 0.0016(5) -0.0043(6) -0.0026(6)
C15 0.0164(7) 0.0110(6) 0.0122(6) 0.0001(5) -0.0023(5) -0.0013(5)
C16 0.0164(7) 0.0138(6) 0.0152(6) -0.0012(5) -0.0036(5) -0.0014(5)
C17 0.0215(8) 0.0168(7) 0.0143(6) -0.0010(5) -0.0041(5) -0.0023(6)
C18 0.0233(8) 0.0172(7) 0.0160(7) 0.0014(5) -0.0012(6) -0.0040(6)
C19 0.0202(7) 0.0157(7) 0.0197(7) 0.0015(5) -0.0026(6) -0.0053(6)
C20 0.0169(7) 0.0109(6) 0.0168(6) -0.0012(5) -0.0036(5) -0.0019(5)
C21 0.0186(7) 0.0194(7) 0.0165(7) -0.0010(5) -0.0048(5) -0.0053(6)
C22 0.0225(9) 0.0228(9) 0.0675(15) -0.0075(9) -0.0182(9) -0.0020(7)
C23 0.0288(9) 0.0196(8) 0.0398(10) -0.0085(7) 0.0001(8) -0.0094(7)
C24 0.0184(7) 0.0167(7) 0.0197(7) -0.0019(5) -0.0061(6) -0.0034(5)
C25 0.0260(9) 0.0223(8) 0.0317(9) -0.0009(7) -0.0106(7) -0.0100(7)
C26 0.0298(9) 0.0195(7) 0.0344(9) 0.0014(7) -0.0191(8) -0.0033(7)
C27 0.0192(7) 0.0157(6) 0.0130(6) 0.0004(5) -0.0035(5) -0.0023(5)
C28 0.0206(7) 0.0244(8) 0.0180(7) -0.0013(6) -0.0042(6) -0.0054(6)
C29 0.0206(8) 0.0286(9) 0.0201(7) -0.0012(6) 0.0000(6) -0.0034(7)
C30 0.0310(9) 0.0219(8) 0.0154(7) -0.0025(6) -0.0004(6) -0.0034(7)
C31 0.0325(9) 0.0251(8) 0.0159(7) -0.0011(6) -0.0071(6) -0.0095(7)
C32 0.0232(7) 0.0205(7) 0.0154(7) 0.0021(5) -0.0055(6) -0.0068(6)
C33 0.0229(9) 0.0470(11) 0.0256(9) -0.0102(8) -0.0043(7) -0.0105(8)
C34 0.0245(9) 0.0515(12) 0.0323(10) 0.0021(9) -0.0101(8) -0.0131(8)
C35 0.0493(15) 0.0373(11) 0.0742(18) -0.0198(11) -0.0245(13) -0.0119(10)
C36 0.0227(8) 0.0329(9) 0.0198(7) 0.0028(6) -0.0086(6) -0.0098(7)
C37 0.0319(10) 0.0333(9) 0.0401(11) 0.0095(8) -0.0148(8) -0.0162(8)
C38 0.0273(10) 0.0312(9) 0.0491(12) 0.0050(9) -0.0155(9) -0.0056(8)
P 0.0244(2) 0.01907(19) 0.01995(19) 0.00112(15) -0.00576(16) -0.00598(16)
F1 0.0387(7) 0.0309(6) 0.0487(7) -0.0094(5) -0.0137(6) -0.0146(5)
F2 0.0481(7) 0.0226(5) 0.0433(7) 0.0048(5) -0.0143(6) -0.0170(5)
F3 0.0386(7) 0.0407(7) 0.0256(5) -0.0044(5) 0.0020(5) -0.0127(5)
F4 0.0527(9) 0.0822(12) 0.0443(8) -0.0273(8) 0.0230(7) -0.0334(8)
F5 0.0653(10) 0.0521(8) 0.0482(8) 0.0239(7) -0.0385(7) -0.0179(7)
F6 0.0425(7) 0.0239(6) 0.0770(10) 0.0127(6) -0.0381(7) -0.0080(5)

loop_
_atom_type_symbol
_atom_type_description
_atom_type_scat_dispersion_real
_atom_type_scat_dispersion_imag
_atom_type_scat_source
C C 0.0033 0.0016 'International Tables Vol C Tables 4.2.6.8 and 6.1.1.4'
H H 0.0000 0.0000 'International Tables Vol C Tables 4.2.6.8 and 6.1.1.4'
N N 0.0061 0.0033 'International Tables Vol C Tables 4.2.6.8 and 6.1.1.4'
F F 0.0171 0.0103 'International Tables Vol C Tables 4.2.6.8 and 6.1.1.4'
P P 0.1023 0.0942 'International Tables Vol C Tables 4.2.6.8 and 6.1.1.4'
Ru Ru -1.2594 0.8363 'International Tables Vol C Tables 4.2.6.8 and 6.1.1.4'

loop_
_geom_angle_atom_site_label_1
_geom_angle_atom_site_label_2
_geom_angle_atom_site_label_3
_geom_angle
C9 Ru C8 38.61(7)
C9 Ru C4 108.27(7)
C8 Ru C4 124.12(7)
C9 Ru C10 38.34(7)
C8 Ru C10 64.33(6)
C4 Ru C10 122.79(7)
C9 Ru C3 122.21(7)
C8 Ru C3 110.20(7)
C4 Ru C3 38.47(7)
C10 Ru C3 155.72(7)
C9 Ru C5 124.67(7)
C8 Ru C5 158.38(7)
C4 Ru C5 38.04(7)
C10 Ru C5 111.71(7)
C3 Ru C5 63.92(7)
C9 Ru C7 64.19(6)
C8 Ru C7 38.18(6)
C4 Ru C7 159.75(7)
C10 Ru C7 64.11(6)
C3 Ru C7 127.57(6)
C5 Ru C7 161.83(7)
C9 Ru C2 157.24(7)
C8 Ru C2 125.85(7)
C4 Ru C2 64.05(7)
C10 Ru C2 164.12(7)
C3 Ru C2 38.26(7)
C5 Ru C2 63.72(7)
C7 Ru C2 115.01(6)
C9 Ru C1 160.63(7)
C8 Ru C1 160.62(7)
C4 Ru C1 63.94(7)
C10 Ru C1 128.95(7)
C3 Ru C1 63.87(7)
C5 Ru C1 38.22(7)
C7 Ru C1 129.10(7)
C2 Ru C1 37.90(7)
C9 Ru C6 64.16(6)
C8 Ru C6 64.08(6)
C4 Ru C6 158.01(7)
C10 Ru C6 38.33(6)
C3 Ru C6 163.34(7)
C5 Ru C6 127.31(7)
C7 Ru C6 38.20(6)
C2 Ru C6 130.77(6)
C1 Ru C6 115.86(6)
C12 N1 C13 109.47(12)
C12 N1 C15 125.86(12)
C13 N1 C15 124.67(12)
C12 N2 C14 109.69(12)
C12 N2 C27 125.72(13)
C14 N2 C27 124.27(13)
C2 C1 C5 107.84(16)
C2 C1 Ru 70.97(9)
C5 C1 Ru 70.49(9)
C2 C1 H1 126.1
C5 C1 H1 126.1
Ru C1 H1 124.1
C1 C2 C3 108.15(16)
C1 C2 Ru 71.13(9)
C3 C2 Ru 70.43(9)
C1 C2 H2 125.9
C3 C2 H2 125.9
Ru C2 H2 124.1
C2 C3 C4 107.68(16)
C2 C3 Ru 71.30(9)
C4 C3 Ru 70.51(9)
C2 C3 H3 126.2
C4 C3 H3 126.2
Ru C3 H3 123.7
C5 C4 C3 108.04(16)
C5 C4 Ru 71.36(10)
C3 C4 Ru 71.02(10)
C5 C4 H4 126.0
C3 C4 H4 126.0
Ru C4 H4 123.3
C4 C5 C1 108.28(16)
C4 C5 Ru 70.60(10)
C1 C5 Ru 71.29(9)
C4 C5 H5 125.9
C1 C5 H5 125.9
Ru C5 H5 123.9
C7 C6 C10 107.70(14)
C7 C6 C11 125.40(14)
C10 C6 C11 126.79(14)
C7 C6 Ru 70.62(9)
C10 C6 Ru 70.23(9)
C11 C6 Ru 127.63(10)
C8 C7 C6 108.18(14)
C8 C7 Ru 70.26(9)
C6 C7 Ru 71.18(9)
C8 C7 H7 125.9
C6 C7 H7 125.9
Ru C7 H7 124.3
C7 C8 C9 107.95(15)
C7 C8 Ru 71.56(9)
C9 C8 Ru 70.39(9)
C7 C8 H8 126.0
C9 C8 H8 126.0
Ru C8 H8 123.7
C10 C9 C8 108.22(15)
C10 C9 Ru 71.46(9)
C8 C9 Ru 71.00(9)
C10 C9 H9 125.9
C8 C9 H9 125.9
Ru C9 H9 123.3
C9 C10 C6 107.96(14)
C9 C10 Ru 70.21(9)
C6 C10 Ru 71.44(9)
C9 C10 H10 126.0
C6 C10 H10 126.0
Ru C10 H10 124.0
C12 C11 C6 114.59(13)
C12 C11 H11A 108.6
C6 C11 H11A 108.6
C12 C11 H11B 108.6
C6 C11 H11B 108.6
H11A C11 H11B 107.6
N1 C12 N2 106.77(13)
N1 C12 C11 127.98(13)
N2 C12 C11 125.19(13)
C14 C13 N1 107.25(13)
C14 C13 H13 126.4
N1 C13 H13 126.4
C13 C14 N2 106.82(13)
C13 C14 H14 126.6
N2 C14 H14 126.6
C16 C15 C20 124.00(14)
C16 C15 N1 118.01(13)
C20 C15 N1 118.00(13)
C15 C16 C17 116.74(14)
C15 C16 C21 123.38(13)
C17 C16 C21 119.79(14)
C18 C17 C16 121.05(15)
C18 C17 H17 119.5
C16 C17 H17 119.5
C17 C18 C19 120.46(15)
C17 C18 H18 119.8
C19 C18 H18 119.8
C18 C19 C20 121.13(15)
C18 C19 H19 119.4
C20 C19 H19 119.4
C19 C20 C15 116.42(14)
C19 C20 C24 121.22(14)
C15 C20 C24 122.29(13)
C16 C21 C23 109.58(13)
C16 C21 C22 112.57(14)
C23 C21 C22 109.06(15)
C16 C21 H21 108.5
C23 C21 H21 108.5
C22 C21 H21 108.5
C21 C22 H22A 109.5
C21 C22 H22B 109.5
H22A C22 H22B 109.5
C21 C22 H22C 109.5
H22A C22 H22C 109.5
H22B C22 H22C 109.5
C21 C23 H23A 109.5
C21 C23 H23B 109.5
H23A C23 H23B 109.5
C21 C23 H23C 109.5
H23A C23 H23C 109.5
H23B C23 H23C 109.5
C20 C24 C25 113.29(14)
C20 C24 C26 110.34(13)
C25 C24 C26 109.58(14)
C20 C24 H24 107.8
C25 C24 H24 107.8
C26 C24 H24 107.8
C24 C25 H25A 109.5
C24 C25 H25B 109.5
H25A C25 H25B 109.5
C24 C25 H25C 109.5
H25A C25 H25C 109.5
H25B C25 H25C 109.5
C24 C26 H26A 109.5
C24 C26 H26B 109.5
H26A C26 H26B 109.5
C24 C26 H26C 109.5
H26A C26 H26C 109.5
H26B C26 H26C 109.5
C32 C27 C28 123.80(14)
C32 C27 N2 117.53(14)
C28 C27 N2 118.65(14)
C29 C28 C27 116.85(16)
C29 C28 C33 120.34(16)
C27 C28 C33 122.79(15)
C30 C29 C28 120.60(16)
C30 C29 H29 119.7
C28 C29 H29 119.7
C29 C30 C31 121.26(15)
C29 C30 H30 119.4
C31 C30 H30 119.4
C30 C31 C32 120.66(16)
C30 C31 H31 119.7
C32 C31 H31 119.7
C27 C32 C31 116.83(15)
C27 C32 C36 122.87(14)
C31 C32 C36 120.25(15)
C28 C33 C35 110.42(18)
C28 C33 C34 111.15(16)
C35 C33 C34 109.81(18)
C28 C33 H33 108.5
C35 C33 H33 108.5
C34 C33 H33 108.5
C33 C34 H34A 109.5
C33 C34 H34B 109.5
H34A C34 H34B 109.5
C33 C34 H34C 109.5
H34A C34 H34C 109.5
H34B C34 H34C 109.5
C33 C35 H35A 109.5
C33 C35 H35B 109.5
H35A C35 H35B 109.5
C33 C35 H35C 109.5
H35A C35 H35C 109.5
H35B C35 H35C 109.5
C32 C36 C38 109.68(15)
C32 C36 C37 111.50(16)
C38 C36 C37 111.81(16)
C32 C36 H36 107.9
C38 C36 H36 107.9
C37 C36 H36 107.9
C36 C37 H37A 109.5
C36 C37 H37B 109.5
H37A C37 H37B 109.5
C36 C37 H37C 109.5
H37A C37 H37C 109.5
H37B C37 H37C 109.5
C36 C38 H38A 109.5
C36 C38 H38B 109.5
H38A C38 H38B 109.5
C36 C38 H38C 109.5
H38A C38 H38C 109.5
H38B C38 H38C 109.5
F5 P F4 91.43(10)
F5 P F1 90.75(8)
F4 P F1 90.04(8)
F5 P F3 89.75(8)
F4 P F3 178.81(10)
F1 P F3 89.77(7)
F5 P F2 90.61(8)
F4 P F2 90.05(8)
F1 P F2 178.64(8)
F3 P F2 90.12(7)
F5 P F6 178.61(9)
F4 P F6 89.90(10)
F1 P F6 89.66(7)
F3 P F6 88.93(8)
F2 P F6 88.98(7)

loop_
_geom_bond_atom_site_label_1
_geom_bond_atom_site_label_2
_geom_bond_distance
Ru C9 2.1618(16)
Ru C8 2.1698(16)
Ru C4 2.1722(17)
Ru C10 2.1783(16)
Ru C3 2.1789(17)
Ru C5 2.1822(16)
Ru C7 2.1870(15)
Ru C2 2.1905(16)
Ru C1 2.1926(17)
Ru C6 2.1943(15)
N1 C12 1.3488(18)
N1 C13 1.3848(19)
N1 C15 1.4517(18)
N2 C12 1.3494(19)
N2 C14 1.385(2)
N2 C27 1.4517(19)
C1 C2 1.423(2)
C1 C5 1.432(3)
C1 H1 0.9500
C2 C3 1.432(3)
C2 H2 0.9500
C3 C4 1.434(3)
C3 H3 0.9500
C4 C5 1.419(3)
C4 H4 0.9500
C5 H5 0.9500
C6 C7 1.434(2)
C6 C10 1.436(2)
C6 C11 1.504(2)
C7 C8 1.425(2)
C7 H7 0.9500
C8 C9 1.432(2)
C8 H8 0.9500
C9 C10 1.425(2)
C9 H9 0.9500
C10 H10 0.9500
C11 C12 1.501(2)
C11 H11A 0.9900
C11 H11B 0.9900
C13 C14 1.354(2)
C13 H13 0.9500
C14 H14 0.9500
C15 C16 1.398(2)
C15 C20 1.405(2)
C16 C17 1.401(2)
C16 C21 1.525(2)
C17 C18 1.383(2)
C17 H17 0.9500
C18 C19 1.392(2)
C18 H18 0.9500
C19 C20 1.399(2)
C19 H19 0.9500
C20 C24 1.523(2)
C21 C23 1.526(2)
C21 C22 1.529(3)
C21 H21 1.0000
C22 H22A 0.9800
C22 H22B 0.9800
C22 H22C 0.9800
C23 H23A 0.9800
C23 H23B 0.9800
C23 H23C 0.9800
C24 C25 1.531(2)
C24 C26 1.533(2)
C24 H24 1.0000
C25 H25A 0.9800
C25 H25B 0.9800
C25 H25C 0.9800
C26 H26A 0.9800
C26 H26B 0.9800
C26 H26C 0.9800
C27 C32 1.395(2)
C27 C28 1.401(2)
C28 C29 1.399(2)
C28 C33 1.515(2)
C29 C30 1.378(3)
C29 H29 0.9500
C30 C31 1.382(3)
C30 H30 0.9500
C31 C32 1.399(2)
C31 H31 0.9500
C32 C36 1.517(2)
C33 C35 1.528(3)
C33 C34 1.535(3)
C33 H33 1.0000
C34 H34A 0.9800
C34 H34B 0.9800
C34 H34C 0.9800
C35 H35A 0.9800
C35 H35B 0.9800
C35 H35C 0.9800
C36 C38 1.527(3)
C36 C37 1.536(3)
C36 H36 1.0000
C37 H37A 0.9800
C37 H37B 0.9800
C37 H37C 0.9800
C38 H38A 0.9800
C38 H38B 0.9800
C38 H38C 0.9800
P F5 1.5813(14)
P F4 1.5887(14)
P F1 1.5970(12)
P F3 1.5995(12)
P F2 1.6034(12)
P F6 1.6081(13)

loop_
_geom_torsion_atom_site_label_1
_geom_torsion_atom_site_label_2
_geom_torsion_atom_site_label_3
_geom_torsion_atom_site_label_4
_geom_torsion
C9 Ru C1 C2 150.71(18)
C8 Ru C1 C2 -38.9(2)
C4 Ru C1 C2 80.53(11)
C10 Ru C1 C2 -167.16(10)
C3 Ru C1 C2 37.48(11)
C5 Ru C1 C2 117.78(15)
C7 Ru C1 C2 -80.97(12)
C6 Ru C1 C2 -123.97(11)
C9 Ru C1 C5 32.9(2)
C8 Ru C1 C5 -156.67(18)
C4 Ru C1 C5 -37.25(11)
C10 Ru C1 C5 75.07(13)
C3 Ru C1 C5 -80.30(12)
C7 Ru C1 C5 161.25(10)
C2 Ru C1 C5 -117.78(15)
C6 Ru C1 C5 118.25(11)
C5 C1 C2 C3 0.16(18)
Ru C1 C2 C3 -61.02(11)
C5 C1 C2 Ru 61.18(11)
C9 Ru C2 C1 -155.21(16)
C8 Ru C2 C1 165.11(10)
C4 Ru C2 C1 -80.19(12)
C10 Ru C2 C1 39.2(3)
C3 Ru C2 C1 -118.09(15)
C5 Ru C2 C1 -37.62(11)
C7 Ru C2 C1 122.24(11)
C6 Ru C2 C1 80.21(12)
C9 Ru C2 C3 -37.1(2)
C8 Ru C2 C3 -76.80(12)
C4 Ru C2 C3 37.91(11)
C10 Ru C2 C3 157.3(2)
C5 Ru C2 C3 80.47(11)
C7 Ru C2 C3 -119.66(11)
C1 Ru C2 C3 118.09(15)
C6 Ru C2 C3 -161.70(10)
C1 C2 C3 C4 -0.01(18)
Ru C2 C3 C4 -61.47(11)
C1 C2 C3 Ru 61.46(11)
C9 Ru C3 C2 163.98(10)
C8 Ru C3 C2 122.77(11)
C4 Ru C3 C2 -117.38(15)
C10 Ru C3 C2 -165.11(14)
C5 Ru C3 C2 -79.89(11)
C7 Ru C3 C2 83.46(12)
C1 Ru C3 C2 -37.13(10)
C6 Ru C3 C2 56.0(3)
C9 Ru C3 C4 -78.63(12)
C8 Ru C3 C4 -119.84(11)
C10 Ru C3 C4 -47.7(2)
C5 Ru C3 C4 37.49(11)
C7 Ru C3 C4 -159.16(10)
C2 Ru C3 C4 117.38(15)
C1 Ru C3 C4 80.25(12)
C6 Ru C3 C4 173.42(19)
C2 C3 C4 C5 -0.15(19)
Ru C3 C4 C5 -62.13(11)
C2 C3 C4 Ru 61.98(11)
C9 Ru C4 C5 -123.39(11)
C8 Ru C4 C5 -163.01(10)
C10 Ru C4 C5 -83.73(12)
C3 Ru C4 C5 117.49(15)
C7 Ru C4 C5 172.07(16)
C2 Ru C4 C5 79.79(11)
C1 Ru C4 C5 37.43(10)
C6 Ru C4 C5 -57.5(2)
C9 Ru C4 C3 119.12(11)
C8 Ru C4 C3 79.50(12)
C10 Ru C4 C3 158.78(10)
C5 Ru C4 C3 -117.49(15)
C7 Ru C4 C3 54.6(2)
C2 Ru C4 C3 -37.70(10)
C1 Ru C4 C3 -80.06(11)
C6 Ru C4 C3 -174.97(15)
C3 C4 C5 C1 0.25(19)
Ru C4 C5 C1 -61.67(11)
C3 C4 C5 Ru 61.91(11)
C2 C1 C5 C4 -0.25(18)
Ru C1 C5 C4 61.23(11)
C2 C1 C5 Ru -61.48(11)
C9 Ru C5 C4 74.60(12)
C8 Ru C5 C4 41.0(2)
C10 Ru C5 C4 115.91(11)
C3 Ru C5 C4 -37.91(10)
C7 Ru C5 C4 -171.19(17)
C2 Ru C5 C4 -80.75(11)
C1 Ru C5 C4 -118.06(15)
C6 Ru C5 C4 156.61(10)
C9 Ru C5 C1 -167.33(10)
C8 Ru C5 C1 159.11(16)
C4 Ru C5 C1 118.06(15)
C10 Ru C5 C1 -126.02(11)
C3 Ru C5 C1 80.15(11)
C7 Ru C5 C1 -53.1(2)
C2 Ru C5 C1 37.31(10)
C6 Ru C5 C1 -85.33(12)
C9 Ru C6 C7 -80.39(10)
C8 Ru C6 C7 -37.28(10)
C4 Ru C6 C7 -154.80(16)
C10 Ru C6 C7 -117.96(14)
C3 Ru C6 C7 36.2(3)
C5 Ru C6 C7 164.41(10)
C2 Ru C6 C7 78.88(12)
C1 Ru C6 C7 121.16(10)
C9 Ru C6 C10 37.56(10)
C8 Ru C6 C10 80.68(11)
C4 Ru C6 C10 -36.8(2)
C3 Ru C6 C10 154.1(2)
C5 Ru C6 C10 -77.63(12)
C7 Ru C6 C10 117.96(14)
C2 Ru C6 C10 -163.16(10)
C1 Ru C6 C10 -120.89(10)
C9 Ru C6 C11 159.33(16)
C8 Ru C6 C11 -157.56(16)
C4 Ru C6 C11 84.9(2)
C10 Ru C6 C11 121.76(18)
C3 Ru C6 C11 -84.1(3)
C5 Ru C6 C11 44.13(17)
C7 Ru C6 C11 -120.28(18)
C2 Ru C6 C11 -41.40(17)
C1 Ru C6 C11 0.88(16)
C10 C6 C7 C8 0.06(17)
C11 C6 C7 C8 -176.22(14)
Ru C6 C7 C8 60.82(11)
C10 C6 C7 Ru -60.76(10)
C11 C6 C7 Ru 122.96(15)
C9 Ru C7 C8 -37.89(10)
C4 Ru C7 C8 34.4(2)
C10 Ru C7 C8 -80.69(11)
C3 Ru C7 C8 74.13(12)
C5 Ru C7 C8 -161.46(19)
C2 Ru C7 C8 116.89(10)
C1 Ru C7 C8 158.92(10)
C6 Ru C7 C8 -118.20(14)
C9 Ru C7 C6 80.31(10)
C8 Ru C7 C6 118.20(14)
C4 Ru C7 C6 152.56(17)
C10 Ru C7 C6 37.51(9)
C3 Ru C7 C6 -167.67(9)
C5 Ru C7 C6 -43.3(2)
C2 Ru C7 C6 -124.91(10)
C1 Ru C7 C6 -82.88(11)
C6 C7 C8 C9 -0.07(17)
Ru C7 C8 C9 61.33(11)
C6 C7 C8 Ru -61.40(10)
C9 Ru C8 C7 117.62(14)
C4 Ru C8 C7 -166.35(9)
C10 Ru C8 C7 80.06(10)
C3 Ru C8 C7 -125.67(10)
C5 Ru C8 C7 164.39(16)
C2 Ru C8 C7 -85.70(11)
C1 Ru C8 C7 -57.3(2)
C6 Ru C8 C7 37.30(9)
C4 Ru C8 C9 76.02(12)
C10 Ru C8 C9 -37.56(10)
C3 Ru C8 C9 116.70(10)
C5 Ru C8 C9 46.8(2)
C7 Ru C8 C9 -117.62(14)
C2 Ru C8 C9 156.67(10)
C1 Ru C8 C9 -174.91(18)
C6 Ru C8 C9 -80.33(10)
C7 C8 C9 C10 0.06(18)
Ru C8 C9 C10 62.13(11)
C7 C8 C9 Ru -62.07(11)
C8 Ru C9 C10 -117.66(14)
C4 Ru C9 C10 120.12(10)
C3 Ru C9 C10 160.09(10)
C5 Ru C9 C10 81.39(12)
C7 Ru C9 C10 -80.19(10)
C2 Ru C9 C10 -173.71(15)
C1 Ru C9 C10 57.3(2)
C6 Ru C9 C10 -37.55(9)
C4 Ru C9 C8 -122.22(10)
C10 Ru C9 C8 117.66(14)
C3 Ru C9 C8 -82.25(11)
C5 Ru C9 C8 -160.95(10)
C7 Ru C9 C8 37.47(9)
C2 Ru C9 C8 -56.0(2)
C1 Ru C9 C8 174.91(18)
C6 Ru C9 C8 80.11(10)
C8 C9 C10 C6 -0.02(18)
Ru C9 C10 C6 61.82(11)
C8 C9 C10 Ru -61.84(11)
C7 C6 C10 C9 -0.02(17)
C11 C6 C10 C9 176.20(14)
Ru C6 C10 C9 -61.03(11)
C7 C6 C10 Ru 61.01(10)
C11 C6 C10 Ru -122.77(15)
C8 Ru C10 C9 37.82(10)
C4 Ru C10 C9 -77.68(12)
C3 Ru C10 C9 -44.5(2)
C5 Ru C10 C9 -118.93(11)
C7 Ru C10 C9 80.42(10)
C2 Ru C10 C9 171.1(2)
C1 Ru C10 C9 -158.98(10)
C6 Ru C10 C9 117.81(14)
C9 Ru C10 C6 -117.81(14)
C8 Ru C10 C6 -79.98(10)
C4 Ru C10 C6 164.51(9)
C3 Ru C10 C6 -162.29(14)
C5 Ru C10 C6 123.26(10)
C7 Ru C10 C6 -37.39(9)
C2 Ru C10 C6 53.3(3)
C1 Ru C10 C6 83.22(12)
C7 C6 C11 C12 91.46(18)
C10 C6 C11 C12 -84.12(19)
Ru C6 C11 C12 -176.60(11)
C13 N1 C12 N2 -0.14(17)
C15 N1 C12 N2 179.40(14)
C13 N1 C12 C11 -177.38(15)
C15 N1 C12 C11 2.2(2)
C14 N2 C12 N1 -0.11(18)
C27 N2 C12 N1 -173.80(14)
C14 N2 C12 C11 177.24(15)
C27 N2 C12 C11 3.5(2)
C6 C11 C12 N1 -62.7(2)
C6 C11 C12 N2 120.51(17)
C12 N1 C13 C14 0.33(18)
C15 N1 C13 C14 -179.21(14)
N1 C13 C14 N2 -0.38(18)
C12 N2 C14 C13 0.31(19)
C27 N2 C14 C13 174.12(15)
C12 N1 C15 C16 104.54(17)
C13 N1 C15 C16 -76.0(2)
C12 N1 C15 C20 -75.9(2)
C13 N1 C15 C20 103.53(17)
C20 C15 C16 C17 5.0(2)
N1 C15 C16 C17 -175.48(13)
C20 C15 C16 C21 -171.67(14)
N1 C15 C16 C21 7.8(2)
C15 C16 C17 C18 -1.9(2)
C21 C16 C17 C18 174.88(15)
C16 C17 C18 C19 -1.7(2)
C17 C18 C19 C20 2.6(2)
C18 C19 C20 C15 0.3(2)
C18 C19 C20 C24 -176.73(15)
C16 C15 C20 C19 -4.2(2)
N1 C15 C20 C19 176.31(13)
C16 C15 C20 C24 172.76(14)
N1 C15 C20 C24 -6.7(2)
C15 C16 C21 C23 120.18(17)
C17 C16 C21 C23 -56.4(2)
C15 C16 C21 C22 -118.27(18)
C17 C16 C21 C22 65.1(2)
C19 C20 C24 C25 -22.0(2)
C15 C20 C24 C25 161.23(14)
C19 C20 C24 C26 101.33(17)
C15 C20 C24 C26 -75.50(19)
C12 N2 C27 C32 79.4(2)
C14 N2 C27 C32 -93.37(19)
C12 N2 C27 C28 -102.45(19)
C14 N2 C27 C28 84.7(2)
C32 C27 C28 C29 0.2(3)
N2 C27 C28 C29 -177.83(15)
C32 C27 C28 C33 178.31(17)
N2 C27 C28 C33 0.3(3)
C27 C28 C29 C30 -0.7(3)
C33 C28 C29 C30 -178.88(18)
C28 C29 C30 C31 0.5(3)
C29 C30 C31 C32 0.2(3)
C28 C27 C32 C31 0.5(2)
N2 C27 C32 C31 178.52(14)
C28 C27 C32 C36 -177.05(16)
N2 C27 C32 C36 1.0(2)
C30 C31 C32 C27 -0.7(3)
C30 C31 C32 C36 176.95(16)
C29 C28 C33 C35 74.7(2)
C27 C28 C33 C35 -103.4(2)
C29 C28 C33 C34 -47.4(2)
C27 C28 C33 C34 134.52(18)
C27 C32 C36 C38 100.51(19)
C31 C32 C36 C38 -77.0(2)
C27 C32 C36 C37 -135.09(17)
C31 C32 C36 C37 47.4(2)
